data_4314874
loop_
_publ_author_name
'Keisuke Tomono'
'Yoshihide Tsunobuchi'
'Koji Nakabayashi'
'Shin-ichi Ohkoshi'

_publ_contact_author_address
;
    Department of Chemistry, School of Science,
    The University of Tokyo, 7-3-1 Hongo, Bunkyo-ku,
    Tokyo 1133-0033, Japan
;
_publ_contact_author_email ohkoshi@chem.s.u-tokyo.ac.jp
_publ_contact_author_name 'Shin-ichi Ohkoshi'
_publ_section_title
;
 Vanadium(II) Heptacyanomolybdate(III)-Based Magnet Exhibiting a High
 Curie Temperature of 110 K
;
_journal_name_full 'Inorganic Chemistry'
_journal_page_first 1298
_journal_page_last 1300
_journal_paper_doi 10.1021/ic9022079
_journal_volume 49
_journal_year 2010
_chemical_formula_moiety 'C15 H12 Mn2 Mo N11 O2 '
_chemical_formula_sum 'C15 H12 Mn2 Mo N11 O2'
_chemical_formula_weight 584.15
_space_group_IT_number 14
_symmetry_cell_setting monoclinic
_symmetry_Int_Tables_number 14
_symmetry_space_group_name_Hall '-P 2yn'
_symmetry_space_group_name_H-M 'P 1 21/n 1'
_audit_creation_date 2009-12-30
_audit_creation_method 'by CrystalStructure 3.8'
_cell_angle_alpha 90.0000
_cell_angle_beta 95.0877(7)
_cell_angle_gamma 90.0000
_cell_formula_units_Z 4
_cell_length_a 7.20778(13)
_cell_length_b 15.7128(3)
_cell_length_c 18.1688(3)
_cell_measurement_reflns_used 18082
_cell_measurement_temperature 90
_cell_measurement_theta_max 27.5
_cell_measurement_theta_min 3.1
_cell_volume 2049.59(6)
_computing_cell_refinement PROCESS-AUTO
_computing_data_collection PROCESS-AUTO
_computing_data_reduction CrystalStructure
_computing_publication_material 'CrystalStructure 3.8'
_computing_structure_refinement SHELXL
_computing_structure_solution SHELXS97
_diffrn_ambient_temperature 90
_diffrn_detector_area_resol_mean 10.00
_diffrn_measured_fraction_theta_full 0.998
_diffrn_measured_fraction_theta_max 0.998
_diffrn_measurement_device_type 'Rigaku RAXIS-RAPID'
_diffrn_measurement_method \w
_diffrn_radiation_type 'Mo K\a'
_diffrn_radiation_wavelength 0.71075
_diffrn_reflns_av_R_equivalents 0.018
_diffrn_reflns_limit_h_max 8
_diffrn_reflns_limit_h_min -9
_diffrn_reflns_limit_k_max 17
_diffrn_reflns_limit_k_min -20
_diffrn_reflns_limit_l_max 23
_diffrn_reflns_limit_l_min -23
_diffrn_reflns_number 19502
_diffrn_reflns_theta_full 27.45
_diffrn_reflns_theta_max 27.45
_exptl_absorpt_coefficient_mu 1.853
_exptl_absorpt_correction_T_max 0.964
_exptl_absorpt_correction_T_min 0.758
_exptl_absorpt_correction_type empirical
_exptl_crystal_colour green-brown
_exptl_crystal_density_diffrn 1.893
_exptl_crystal_density_method 'not measured'
_exptl_crystal_description platelet
_exptl_crystal_F_000 1148.00
_exptl_crystal_size_max 0.24
_exptl_crystal_size_mid 0.17
_exptl_crystal_size_min 0.02
_refine_diff_density_max 0.78
_refine_diff_density_min -0.51
_refine_ls_extinction_method none
_refine_ls_goodness_of_fit_ref 1.166
_refine_ls_hydrogen_treatment refall
_refine_ls_number_parameters 332
_refine_ls_number_reflns 4692
_refine_ls_R_factor_gt 0.0196
_refine_ls_shift/su_max 0.0020
_refine_ls_structure_factor_coef Fsqd
_refine_ls_weighting_details 'w = 1/[\s^2^(Fo^2^)+(0.0383P)^2^+0.7730P] where P=(Fo^2^+2Fc^2^)/3'
_refine_ls_weighting_scheme calc
_refine_ls_wR_factor_ref 0.0631
_reflns_number_gt 4365
_reflns_number_total 4692
_reflns_threshold_expression F^2^>2.0\s(F^2^)
_cod_data_source_file ic9022079_si_002.cif
_cod_data_source_block '_Mn2pymMoCN7'
_cod_original_formula_sum 'C15 H12 Mn2 Mo N11 O2 '
_cod_database_code 4314874

loop_
_symmetry_equiv_pos_site_id
_symmetry_equiv_pos_as_xyz
1 +X,+Y,+Z
2 1/2-X,1/2+Y,1/2-Z
3 -X,-Y,-Z
4 1/2+X,1/2-Y,1/2+Z

loop_
_atom_site_label
_atom_site_type_symbol
_atom_site_fract_x
_atom_site_fract_y
_atom_site_fract_z
_atom_site_U_iso_or_equiv
_atom_site_adp_type
_atom_site_occupancy
_atom_site_symmetry_multiplicity
_atom_site_calc_flag
_atom_site_refinement_flags
_atom_site_disorder_assembly
_atom_site_disorder_group
Mo(1) Mo 0.490340(18) 0.743707(8) 0.060006(7) 0.00765(5) Uani 1.00 1 d . . .
Mn(1) Mn 0.04050(3) 0.785241(16) 0.280751(13) 0.01056(6) Uani 1.00 1 d . . .
Mn(2) Mn 0.0000 1.0000 0.0000 0.01164(7) Uani 1.00 2 d S . .
Mn(3) Mn 1.0000 0.5000 0.0000 0.01143(7) Uani 1.00 2 d S . .
O(1) O 0.95205(19) 0.41775(8) 0.10047(7) 0.0181(2) Uani 1.00 1 d . . .
O(2) O 0.2950(2) 0.78551(11) 0.36490(8) 0.0262(3) Uani 1.00 1 d . . .
N(1) N 0.2049(2) 1.11010(9) -0.00785(8) 0.0156(2) Uani 1.00 1 d . . .
N(2) N -0.1011(2) 0.80611(10) 0.38231(8) 0.0167(2) Uani 1.00 1 d . . .
N(3) N 1.2277(2) 0.57111(9) 0.06314(8) 0.0153(2) Uani 1.00 1 d . . .
N(4) N -0.2080(2) 0.76894(10) 0.20503(8) 0.0154(2) Uani 1.00 1 d . . .
N(5) N 0.8058(2) 0.59456(10) 0.03470(9) 0.0203(3) Uani 1.00 1 d . . .
N(6) N 0.2390(2) 0.76874(10) 0.19907(8) 0.0150(2) Uani 1.00 1 d . . .
N(7) N 0.2185(2) 0.90577(10) 0.00957(8) 0.0168(3) Uani 1.00 1 d . . .
N(8) N 0.01746(19) 0.63954(9) 0.29255(8) 0.0132(2) Uani 1.00 1 d . . .
N(9) N -0.0144(2) 0.50823(10) 0.22769(9) 0.0180(3) Uani 1.00 1 d . . .
N(10) N 0.01137(19) 1.00821(9) 0.12899(8) 0.0140(2) Uani 1.00 1 d . . .
N(11) N 0.0265(2) 0.92640(9) 0.24017(8) 0.0145(2) Uani 1.00 1 d . . .
C(1) C 0.6933(2) 0.83748(11) 0.02477(9) 0.0124(3) Uani 1.00 1 d . . .
C(2) C 0.4232(2) 0.71335(10) -0.05606(9) 0.0137(3) Uani 1.00 1 d . . .
C(3) C 0.3238(2) 0.63052(10) 0.06591(9) 0.0125(3) Uani 1.00 1 d . . .
C(4) C 0.6809(2) 0.75814(10) 0.15565(10) 0.0117(3) Uani 1.00 1 d . . .
C(5) C 0.6983(2) 0.64585(11) 0.04571(9) 0.0140(3) Uani 1.00 1 d . . .
C(6) C 0.3293(2) 0.76163(10) 0.14986(10) 0.0123(3) Uani 1.00 1 d . . .
C(7) C 0.3108(2) 0.84846(11) 0.02878(9) 0.0139(3) Uani 1.00 1 d . . .
C(8) C 0.0118(2) 0.59222(11) 0.23091(10) 0.0155(3) Uani 1.00 1 d . . .
C(9) C -0.0355(2) 0.46776(11) 0.29187(11) 0.0185(3) Uani 1.00 1 d . . .
C(10) C -0.0336(2) 0.51112(12) 0.35773(10) 0.0194(3) Uani 1.00 1 d . . .
C(11) C -0.0070(2) 0.59831(11) 0.35553(9) 0.0152(3) Uani 1.00 1 d . . .
C(12) C 0.0158(2) 0.99844(12) 0.27948(10) 0.0185(3) Uani 1.00 1 d . . .
C(13) C 0.0225(2) 0.93508(11) 0.16667(9) 0.0139(3) Uani 1.00 1 d . . .
C(14) C 0.0014(2) 1.07980(11) 0.16944(11) 0.0196(3) Uani 1.00 1 d . . .
C(15) C 0.0014(2) 1.07758(12) 0.24535(11) 0.0223(3) Uani 1.00 1 d . . .
H(1) H 0.958(4) 0.453(2) 0.1434(18) 0.051(8) Uiso 1.00 1 c . . .
H(2) H 0.859(4) 0.396(2) 0.0984(16) 0.044(8) Uiso 1.00 1 c . . .
H(3) H 0.362(4) 0.826(2) 0.3644(17) 0.052(9) Uiso 1.00 1 c . . .
H(4) H 0.251(6) 0.775(2) 0.409(2) 0.091(13) Uiso 1.00 1 c . . .
H(8) H 0.027(2) 0.6190(14) 0.1875(12) 0.018(5) Uiso 1.00 1 c . . .
H(9) H -0.056(3) 0.4121(17) 0.2894(13) 0.030(6) Uiso 1.00 1 c . . .
H(10) H -0.043(3) 0.4836(16) 0.4013(14) 0.031(6) Uiso 1.00 1 c . . .
H(11) H -0.006(2) 0.6317(14) 0.3999(12) 0.018(5) Uiso 1.00 1 c . . .
H(12) H 0.017(3) 0.9919(15) 0.3328(13) 0.026(5) Uiso 1.00 1 c . . .
H(13) H 0.030(2) 0.8822(15) 0.1384(12) 0.021(5) Uiso 1.00 1 c . . .
H(14) H -0.011(2) 1.1318(14) 0.1423(12) 0.015(4) Uiso 1.00 1 c . . .
H(15) H -0.007(3) 1.1275(17) 0.2716(14) 0.038(7) Uiso 1.00 1 c . . .

loop_
_atom_site_aniso_label
_atom_site_aniso_U_11
_atom_site_aniso_U_22
_atom_site_aniso_U_33
_atom_site_aniso_U_12
_atom_site_aniso_U_13
_atom_site_aniso_U_23
Mo(1) 0.00826(9) 0.00706(8) 0.00771(8) 0.00117(4) 0.00123(5) 0.00020(4)
Mn(1) 0.01158(12) 0.01139(13) 0.00890(12) -0.00079(9) 0.00199(9) -0.00026(8)
Mn(2) 0.00954(17) 0.00916(16) 0.01659(18) 0.00278(13) 0.00322(13) 0.00492(13)
Mn(3) 0.00976(17) 0.00864(16) 0.01568(18) 0.00203(13) 0.00004(13) -0.00298(13)
O(1) 0.0175(6) 0.0161(5) 0.0205(6) -0.0036(5) 0.0004(4) -0.0037(5)
O(2) 0.0211(6) 0.0388(8) 0.0186(6) -0.0132(6) 0.0007(5) -0.0014(6)
N(1) 0.0138(6) 0.0144(6) 0.0186(7) 0.0003(5) 0.0012(5) 0.0046(5)
N(2) 0.0182(6) 0.0184(6) 0.0135(6) 0.0043(5) 0.0025(5) -0.0003(5)
N(3) 0.0149(6) 0.0141(6) 0.0166(7) -0.0014(5) 0.0004(5) -0.0014(5)
N(4) 0.0163(7) 0.0150(6) 0.0147(6) -0.0008(5) 0.0000(5) 0.0005(5)
N(5) 0.0148(6) 0.0163(7) 0.0294(8) 0.0030(6) 0.0001(6) -0.0075(6)
N(6) 0.0164(7) 0.0140(6) 0.0150(7) 0.0011(5) 0.0043(5) 0.0012(5)
N(7) 0.0148(6) 0.0159(6) 0.0203(7) 0.0054(5) 0.0053(5) 0.0064(5)
N(8) 0.0121(6) 0.0150(6) 0.0128(6) -0.0003(5) 0.0019(5) -0.0001(5)
N(9) 0.0200(7) 0.0137(6) 0.0206(7) -0.0011(5) 0.0029(5) -0.0018(5)
N(10) 0.0102(6) 0.0118(6) 0.0201(7) 0.0001(5) 0.0022(5) 0.0014(5)
N(11) 0.0136(6) 0.0142(6) 0.0159(6) -0.0018(5) 0.0023(5) -0.0012(5)
C(1) 0.0117(7) 0.0136(7) 0.0116(7) 0.0018(6) -0.0006(5) 0.0018(5)
C(2) 0.0150(7) 0.0123(7) 0.0141(7) -0.0015(6) 0.0037(6) 0.0019(5)
C(3) 0.0125(7) 0.0144(7) 0.0105(7) 0.0014(6) 0.0010(5) -0.0005(5)
C(4) 0.0127(7) 0.0109(7) 0.0120(7) -0.0001(5) 0.0031(6) 0.0006(5)
C(5) 0.0118(7) 0.0130(7) 0.0169(8) 0.0000(6) -0.0011(6) -0.0042(6)
C(6) 0.0132(7) 0.0095(6) 0.0140(7) 0.0015(5) 0.0005(6) 0.0011(5)
C(7) 0.0134(7) 0.0150(7) 0.0140(7) -0.0001(6) 0.0051(5) 0.0017(6)
C(8) 0.0182(8) 0.0136(7) 0.0150(8) -0.0001(6) 0.0028(6) 0.0007(6)
C(9) 0.0177(8) 0.0117(7) 0.0263(9) 0.0001(6) 0.0039(6) 0.0024(6)
C(10) 0.0204(8) 0.0191(8) 0.0189(8) 0.0018(7) 0.0029(6) 0.0075(6)
C(11) 0.0148(7) 0.0174(7) 0.0133(7) 0.0021(6) 0.0006(5) 0.0012(6)
C(12) 0.0167(8) 0.0194(8) 0.0190(8) -0.0018(6) -0.0000(6) -0.0049(6)
C(13) 0.0129(7) 0.0124(7) 0.0168(8) 0.0011(6) 0.0041(6) 0.0001(6)
C(14) 0.0166(8) 0.0110(7) 0.0307(10) -0.0012(6) -0.0010(7) 0.0003(7)
C(15) 0.0228(9) 0.0138(8) 0.0296(10) -0.0006(7) -0.0019(7) -0.0089(7)

loop_
_atom_type_symbol
_atom_type_description
_atom_type_scat_dispersion_real
_atom_type_scat_dispersion_imag
_atom_type_scat_source
Mn Mn 0.337 0.728
;
International Tables for Crystallography
(1992, Vol. C, Tables 4.2.6.8 and 6.1.1.4)
;
Mo Mo -1.683 0.686
;
International Tables for Crystallography
(1992, Vol. C, Tables 4.2.6.8 and 6.1.1.4)
;
C C 0.003 0.002
;
International Tables for Crystallography
(1992, Vol. C, Tables 4.2.6.8 and 6.1.1.4)
;
N N 0.006 0.003
;
International Tables for Crystallography
(1992, Vol. C, Tables 4.2.6.8 and 6.1.1.4)
;
O O 0.011 0.006
;
International Tables for Crystallography
(1992, Vol. C, Tables 4.2.6.8 and 6.1.1.4)
;
H H 0.000 0.000
;
International Tables for Crystallography
(1992, Vol. C, Table 6.1.1.4)
;

loop_
_geom_angle_atom_site_label_1
_geom_angle_atom_site_label_2
_geom_angle_atom_site_label_3
_geom_angle
_geom_angle_publ_flag
_geom_angle_site_symmetry_1
_geom_angle_site_symmetry_2
_geom_angle_site_symmetry_3
C(1) Mo(1) C(2) 87.79(6) yes . . .
C(1) Mo(1) C(3) 161.97(6) yes . . .
C(1) Mo(1) C(4) 76.69(6) yes . . .
C(1) Mo(1) C(5) 87.48(6) yes . . .
C(1) Mo(1) C(6) 124.07(6) yes . . .
C(1) Mo(1) C(7) 79.08(6) yes . . .
C(2) Mo(1) C(3) 77.88(6) yes . . .
C(2) Mo(1) C(4) 152.48(6) yes . . .
C(2) Mo(1) C(5) 79.97(5) yes . . .
C(2) Mo(1) C(6) 133.72(6) yes . . .
C(2) Mo(1) C(7) 80.45(6) yes . . .
C(3) Mo(1) C(4) 111.67(6) yes . . .
C(3) Mo(1) C(5) 79.37(6) yes . . .
C(3) Mo(1) C(6) 73.96(6) yes . . .
C(3) Mo(1) C(7) 108.78(6) yes . . .
C(4) Mo(1) C(5) 76.81(6) yes . . .
C(4) Mo(1) C(6) 73.30(6) yes . . .
C(4) Mo(1) C(7) 117.76(6) yes . . .
C(5) Mo(1) C(6) 128.28(6) yes . . .
C(5) Mo(1) C(7) 156.61(6) yes . . .
C(6) Mo(1) C(7) 74.96(6) yes . . .
O(2) Mn(1) N(2) 81.00(5) yes . . .
O(2) Mn(1) N(4) 172.89(6) yes . . .
O(2) Mn(1) N(6) 85.34(5) yes . . .
O(2) Mn(1) N(8) 89.99(5) yes . . .
O(2) Mn(1) N(11) 102.67(5) yes . . .
N(2) Mn(1) N(4) 97.48(5) yes . . .
N(2) Mn(1) N(6) 166.24(5) yes . . .
N(2) Mn(1) N(8) 91.56(5) yes . . .
N(2) Mn(1) N(11) 96.45(5) yes . . .
N(4) Mn(1) N(6) 96.28(5) yes . . .
N(4) Mn(1) N(8) 83.10(5) yes . . .
N(4) Mn(1) N(11) 84.38(5) yes . . .
N(6) Mn(1) N(8) 90.13(5) yes . . .
N(6) Mn(1) N(11) 84.84(5) yes . . .
N(8) Mn(1) N(11) 165.91(4) yes . . .
N(1) Mn(2) N(1) 180.00(7) yes . . 3_575
N(1) Mn(2) N(7) 93.05(5) yes . . .
N(1) Mn(2) N(7) 86.95(5) yes . . 3_575
N(1) Mn(2) N(10) 93.17(4) yes . . .
N(1) Mn(2) N(10) 86.83(4) yes . . 3_575
N(1) Mn(2) N(7) 86.95(5) yes 3_575 . .
N(1) Mn(2) N(7) 93.05(5) yes 3_575 . 3_575
N(1) Mn(2) N(10) 86.83(4) yes 3_575 . .
N(1) Mn(2) N(10) 93.17(4) yes 3_575 . 3_575
N(7) Mn(2) N(7) 180.00(6) yes . . 3_575
N(7) Mn(2) N(10) 89.81(5) yes . . .
N(7) Mn(2) N(10) 90.19(5) yes . . 3_575
N(7) Mn(2) N(10) 90.19(5) yes 3_575 . .
N(7) Mn(2) N(10) 89.81(5) yes 3_575 . 3_575
N(10) Mn(2) N(10) 180.00(6) yes . . 3_575
O(1) Mn(3) O(1) 180.00(6) yes . . 3_765
O(1) Mn(3) N(3) 91.67(4) yes . . .
O(1) Mn(3) N(3) 88.33(4) yes . . 3_765
O(1) Mn(3) N(5) 90.46(5) yes . . .
O(1) Mn(3) N(5) 89.54(5) yes . . 3_765
O(1) Mn(3) N(3) 88.33(4) yes 3_765 . .
O(1) Mn(3) N(3) 91.67(4) yes 3_765 . 3_765
O(1) Mn(3) N(5) 89.54(5) yes 3_765 . .
O(1) Mn(3) N(5) 90.46(5) yes 3_765 . 3_765
N(3) Mn(3) N(3) 180.00(7) yes . . 3_765
N(3) Mn(3) N(5) 88.38(5) yes . . .
N(3) Mn(3) N(5) 91.62(5) yes . . 3_765
N(3) Mn(3) N(5) 91.62(5) yes 3_765 . .
N(3) Mn(3) N(5) 88.38(5) yes 3_765 . 3_765
N(5) Mn(3) N(5) 180.00(8) yes . . 3_765
Mn(2) N(1) C(1) 168.12(13) yes . . 3_675
Mn(1) N(2) C(2) 136.56(13) yes . . 4_465
Mn(3) N(3) C(3) 146.98(12) yes . . 1_655
Mn(1) N(4) C(4) 168.28(14) yes . . 1_455
Mn(3) N(5) C(5) 173.20(14) yes . . .
Mn(1) N(6) C(6) 172.71(13) yes . . .
Mn(2) N(7) C(7) 162.98(14) yes . . .
Mn(1) N(8) C(8) 118.00(11) yes . . .
Mn(1) N(8) C(11) 125.11(11) yes . . .
C(8) N(8) C(11) 116.62(14) yes . . .
C(8) N(9) C(9) 117.07(16) yes . . .
Mn(2) N(10) C(13) 117.43(10) yes . . .
Mn(2) N(10) C(14) 126.33(11) yes . . .
C(13) N(10) C(14) 116.20(15) yes . . .
Mn(1) N(11) C(12) 129.38(11) yes . . .
Mn(1) N(11) C(13) 114.05(11) yes . . .
C(12) N(11) C(13) 116.52(14) yes . . .
Mo(1) C(1) N(1) 176.61(14) yes . . 3_675
Mo(1) C(2) N(2) 175.17(14) yes . . 4_564
Mo(1) C(3) N(3) 174.25(13) yes . . 1_455
Mo(1) C(4) N(4) 175.63(15) yes . . 1_655
Mo(1) C(5) N(5) 176.82(14) yes . . .
Mo(1) C(6) N(6) 177.76(14) yes . . .
Mo(1) C(7) N(7) 177.14(14) yes . . .
N(8) C(8) N(9) 125.36(16) yes . . .
N(9) C(9) C(10) 121.69(16) yes . . .
C(9) C(10) C(11) 117.11(16) yes . . .
N(8) C(11) C(10) 122.14(15) yes . . .
N(11) C(12) C(15) 121.47(16) yes . . .
N(10) C(13) N(11) 126.37(15) yes . . .
N(10) C(14) C(15) 121.89(16) yes . . .
C(12) C(15) C(14) 117.53(17) yes . . .
Mn(3) O(1) H(1) 109.2(19) no . . .
Mn(3) O(1) H(2) 115(2) no . . .
H(1) O(1) H(2) 106(3) no . . .
Mn(1) O(2) H(3) 116(2) no . . .
Mn(1) O(2) H(4) 106(2) no . . .
H(3) O(2) H(4) 114(3) no . . .
N(8) C(8) H(8) 118.1(14) no . . .
N(9) C(8) H(8) 116.5(14) no . . .
N(9) C(9) H(9) 116.8(16) no . . .
C(10) C(9) H(9) 121.5(16) no . . .
C(9) C(10) H(10) 121.6(16) no . . .
C(11) C(10) H(10) 121.2(16) no . . .
N(8) C(11) H(11) 117.4(13) no . . .
C(10) C(11) H(11) 120.4(13) no . . .
N(11) C(12) H(12) 116.3(14) no . . .
C(15) C(12) H(12) 122.2(14) no . . .
N(10) C(13) H(13) 117.6(13) no . . .
N(11) C(13) H(13) 116.0(13) no . . .
N(10) C(14) H(14) 116.1(13) no . . .
C(15) C(14) H(14) 122.0(13) no . . .
C(12) C(15) H(15) 122.4(16) no . . .
C(14) C(15) H(15) 120.1(16) no . . .

loop_
_geom_bond_atom_site_label_1
_geom_bond_atom_site_label_2
_geom_bond_distance
_geom_bond_publ_flag
_geom_bond_site_symmetry_1
_geom_bond_site_symmetry_2
Mo(1) C(1) 2.2108(16) yes . .
Mo(1) C(2) 2.1743(16) yes . .
Mo(1) C(3) 2.1537(15) yes . .
Mo(1) C(4) 2.1293(17) yes . .
Mo(1) C(5) 2.1787(16) yes . .
Mo(1) C(6) 2.1041(18) yes . .
Mo(1) C(7) 2.1389(16) yes . .
Mn(1) O(2) 2.2816(13) yes . .
Mn(1) N(2) 2.2108(15) yes . .
Mn(1) N(4) 2.1749(14) yes . .
Mn(1) N(6) 2.1662(15) yes . .
Mn(1) N(8) 2.3067(14) yes . .
Mn(1) N(11) 2.3367(14) yes . .
Mn(2) N(1) 2.2873(14) yes . .
Mn(2) N(1) 2.2873(14) yes . 3_575
Mn(2) N(7) 2.1574(15) yes . .
Mn(2) N(7) 2.1574(15) yes . 3_575
Mn(2) N(10) 2.3413(14) yes . .
Mn(2) N(10) 2.3413(14) yes . 3_575
Mn(3) O(1) 2.2877(12) yes . .
Mn(3) O(1) 2.2877(12) yes . 3_765
Mn(3) N(3) 2.2188(13) yes . .
Mn(3) N(3) 2.2188(13) yes . 3_765
Mn(3) N(5) 2.1730(15) yes . .
Mn(3) N(5) 2.1730(15) yes . 3_765
N(1) C(1) 1.162(2) yes . 3_675
N(2) C(2) 1.159(2) yes . 4_465
N(3) C(3) 1.161(2) yes . 1_655
N(4) C(4) 1.161(2) yes . 1_455
N(5) C(5) 1.148(2) yes . .
N(6) C(6) 1.157(2) yes . .
N(7) C(7) 1.155(2) yes . .
N(8) C(8) 1.342(2) yes . .
N(8) C(11) 1.340(2) yes . .
N(9) C(8) 1.334(2) yes . .
N(9) C(9) 1.349(2) yes . .
N(10) C(13) 1.336(2) yes . .
N(10) C(14) 1.349(2) yes . .
N(11) C(12) 1.344(2) yes . .
N(11) C(13) 1.340(2) yes . .
C(9) C(10) 1.376(2) yes . .
C(10) C(11) 1.384(2) yes . .
C(12) C(15) 1.389(2) yes . .
C(14) C(15) 1.380(2) yes . .
O(1) H(1) 0.95(3) no . .
O(1) H(2) 0.75(2) no . .
O(2) H(3) 0.80(3) no . .
O(2) H(4) 0.90(4) no . .
C(8) H(8) 0.91(2) no . .
C(9) H(9) 0.89(2) no . .
C(10) H(10) 0.91(2) no . .
C(11) H(11) 0.96(2) no . .
C(12) H(12) 0.97(2) no . .
C(13) H(13) 0.98(2) no . .
C(14) H(14) 0.96(2) no . .
C(15) H(15) 0.92(2) no . .

loop_
_geom_contact_atom_site_label_1
_geom_contact_atom_site_label_2
_geom_contact_distance
_geom_contact_publ_flag
_geom_contact_site_symmetry_1
_geom_contact_site_symmetry_2
Mn(3) C(3) 3.2544(15) ? . 3_665
O(1) O(2) 2.799(2) ? . 2_645
O(1) N(2) 3.117(2) ? . 2_545
O(1) C(2) 3.438(2) ? . 3_665
O(1) C(3) 3.5497(19) ? . 3_665
O(2) O(1) 2.799(2) ? . 2_655
N(1) C(11) 3.371(2) ? . 2_555
N(2) O(1) 3.117(2) ? . 2_555
N(3) C(12) 3.459(2) ? . 2_645
N(7) C(10) 3.569(2) ? . 2_555
N(8) C(14) 3.600(2) ? . 2_545
N(10) C(10) 3.474(2) ? . 2_455
N(11) C(9) 3.595(2) ? . 2_455
C(2) O(1) 3.438(2) ? . 3_665
C(3) O(1) 3.5497(19) ? . 3_665
C(3) C(12) 3.600(2) ? . 2_545
C(7) C(10) 3.574(2) ? . 2_555
C(8) C(15) 3.505(2) ? . 2_545
C(9) N(11) 3.595(2) ? . 2_445
C(10) N(7) 3.569(2) ? . 2_545
C(10) N(10) 3.474(2) ? . 2_445
C(10) C(7) 3.574(2) ? . 2_545
C(10) C(14) 3.534(2) ? . 2_445
C(11) N(1) 3.371(2) ? . 2_545
C(11) C(14) 3.564(2) ? . 2_445
C(12) N(3) 3.459(2) ? . 2_655
C(12) C(3) 3.600(2) ? . 2_555
C(14) N(8) 3.600(2) ? . 2_555
C(14) C(10) 3.534(2) ? . 2_455
C(14) C(11) 3.564(2) ? . 2_455
C(15) C(8) 3.505(2) ? . 2_555
Mo(1) H(15) 3.56(2) ? . 2_545
O(1) H(3) 2.03(3) ? . 2_645
O(1) H(4) 3.11(4) ? . 2_645
O(2) H(1) 3.18(3) ? . 2_655
O(2) H(2) 3.06(3) ? . 2_655
O(2) H(14) 2.88(2) ? . 2_545
N(1) H(4) 3.16(4) ? . 2_555
N(1) H(10) 3.58(2) ? . 2_555
N(1) H(11) 2.81(2) ? . 2_555
N(2) H(1) 3.45(3) ? . 2_555
N(2) H(2) 2.38(3) ? . 2_555
N(3) H(12) 2.81(2) ? . 2_645
N(3) H(15) 3.58(2) ? . 2_645
N(4) H(9) 2.83(2) ? . 2_455
N(4) H(15) 3.08(2) ? . 2_445
N(6) H(9) 3.20(2) ? . 2_555
N(6) H(15) 2.96(2) ? . 2_545
N(7) H(10) 2.99(2) ? . 2_555
N(9) H(3) 3.54(3) ? . 2_545
N(10) H(10) 3.39(2) ? . 2_455
N(11) H(9) 3.40(2) ? . 2_455
C(1) H(10) 2.92(2) ? . 2_555
C(2) H(2) 2.72(2) ? . 3_665
C(3) H(2) 3.18(2) ? . 3_665
C(3) H(12) 3.01(2) ? . 2_545
C(3) H(15) 3.13(2) ? . 2_545
C(4) H(9) 2.80(2) ? . 2_555
C(4) H(15) 2.80(2) ? . 2_545
C(6) H(9) 3.02(2) ? . 2_555
C(6) H(15) 2.79(2) ? . 2_545
C(7) H(10) 2.92(2) ? . 2_555
C(11) H(14) 3.51(2) ? . 2_445
C(13) H(9) 3.54(2) ? . 2_455
C(15) H(8) 3.57(2) ? . 2_555
H(1) O(2) 3.18(3) ? . 2_645
H(1) N(2) 3.45(3) ? . 2_545
H(1) H(3) 2.39(4) ? . 2_645
H(1) H(12) 3.54(3) ? . 2_545
H(2) O(2) 3.06(2) ? . 2_645
H(2) N(2) 2.38(3) ? . 2_545
H(2) C(2) 2.72(3) ? . 3_665
H(2) C(3) 3.18(2) ? . 3_665
H(2) H(3) 2.33(4) ? . 2_645
H(2) H(4) 3.40(5) ? . 2_645
H(2) H(12) 3.43(3) ? . 2_545
H(3) O(1) 2.03(3) ? . 2_655
H(3) N(9) 3.54(3) ? . 2_555
H(3) H(1) 2.39(4) ? . 2_655
H(3) H(2) 2.33(4) ? . 2_655
H(3) H(9) 3.50(4) ? . 2_555
H(3) H(14) 3.24(4) ? . 2_545
H(4) O(1) 3.11(4) ? . 2_655
H(4) N(1) 3.16(4) ? . 2_545
H(4) H(2) 3.40(5) ? . 2_655
H(4) H(14) 3.13(5) ? . 2_545
H(8) C(15) 3.57(2) ? . 2_545
H(8) H(15) 3.48(3) ? . 2_545
H(9) N(4) 2.83(2) ? . 2_445
H(9) N(6) 3.20(2) ? . 2_545
H(9) N(11) 3.40(2) ? . 2_445
H(9) C(4) 2.80(2) ? . 2_545
H(9) C(6) 3.02(2) ? . 2_545
H(9) C(13) 3.54(2) ? . 2_445
H(9) H(3) 3.50(4) ? . 2_545
H(10) N(1) 3.58(2) ? . 2_545
H(10) N(7) 2.99(2) ? . 2_545
H(10) N(10) 3.39(2) ? . 2_445
H(10) C(1) 2.92(2) ? . 2_545
H(10) C(7) 2.92(2) ? . 2_545
H(11) N(1) 2.81(2) ? . 2_545
H(11) H(14) 3.50(2) ? . 2_445
H(12) N(3) 2.81(2) ? . 2_655
H(12) C(3) 3.01(2) ? . 2_555
H(12) H(1) 3.54(3) ? . 2_555
H(12) H(2) 3.43(3) ? . 2_555
H(14) O(2) 2.88(2) ? . 2_555
H(14) C(11) 3.51(2) ? . 2_455
H(14) H(3) 3.24(4) ? . 2_555
H(14) H(4) 3.13(5) ? . 2_555
H(14) H(11) 3.50(2) ? . 2_455
H(15) Mo(1) 3.56(2) ? . 2_555
H(15) N(3) 3.58(2) ? . 2_655
H(15) N(4) 3.08(2) ? . 2_455
H(15) N(6) 2.96(2) ? . 2_555
H(15) C(3) 3.13(2) ? . 2_555
H(15) C(4) 2.80(2) ? . 2_555
H(15) C(6) 2.79(2) ? . 2_555
H(15) H(8) 3.48(3) ? . 2_555

loop_
_geom_torsion_atom_site_label_1
_geom_torsion_atom_site_label_2
_geom_torsion_atom_site_label_3
_geom_torsion_atom_site_label_4
_geom_torsion
_geom_torsion_publ_flag
_geom_torsion_site_symmetry_1
_geom_torsion_site_symmetry_2
_geom_torsion_site_symmetry_3
_geom_torsion_site_symmetry_4
C(1) Mo(1) C(2) N(2) 77.2(17) ? . . . 4_564
C(2) Mo(1) C(1) N(1) 119(2) ? . . . 3_675
C(1) Mo(1) C(3) N(3) -61.0(14) ? . . . 1_455
C(3) Mo(1) C(1) N(1) 156(2) ? . . . 3_675
C(1) Mo(1) C(4) N(4) -9.7(19) ? . . . 1_655
C(4) Mo(1) C(1) N(1) -84(2) ? . . . 3_675
C(1) Mo(1) C(5) N(5) -77(2) ? . . . .
C(5) Mo(1) C(1) N(1) -161(2) ? . . . 3_675
C(1) Mo(1) C(6) N(6) -171(3) ? . . . .
C(6) Mo(1) C(1) N(1) -25(2) ? . . . 3_675
C(1) Mo(1) C(7) N(7) 36(2) ? . . . .
C(7) Mo(1) C(1) N(1) 39(2) ? . . . 3_675
C(2) Mo(1) C(3) N(3) -22.9(14) ? . . . 1_455
C(3) Mo(1) C(2) N(2) -91.8(17) ? . . . 4_564
C(2) Mo(1) C(4) N(4) 47.7(19) ? . . . 1_655
C(4) Mo(1) C(2) N(2) 22.2(17) ? . . . 4_564
C(2) Mo(1) C(5) N(5) 12(2) ? . . . .
C(5) Mo(1) C(2) N(2) -10.6(17) ? . . . 4_564
C(2) Mo(1) C(6) N(6) 64(3) ? . . . .
C(6) Mo(1) C(2) N(2) -145.1(16) ? . . . 4_564
C(2) Mo(1) C(7) N(7) -54(2) ? . . . .
C(7) Mo(1) C(2) N(2) 156.5(17) ? . . . 4_564
C(3) Mo(1) C(4) N(4) 153.6(19) ? . . . 1_655
C(4) Mo(1) C(3) N(3) -175.9(14) ? . . . 1_455
C(3) Mo(1) C(5) N(5) 91(2) ? . . . .
C(5) Mo(1) C(3) N(3) -104.8(14) ? . . . 1_455
C(3) Mo(1) C(6) N(6) 9(3) ? . . . .
C(6) Mo(1) C(3) N(3) 119.9(14) ? . . . 1_455
C(3) Mo(1) C(7) N(7) -127(2) ? . . . .
C(7) Mo(1) C(3) N(3) 52.5(14) ? . . . 1_455
C(4) Mo(1) C(5) N(5) -154(2) ? . . . .
C(5) Mo(1) C(4) N(4) 80.8(19) ? . . . 1_655
C(4) Mo(1) C(6) N(6) -110(3) ? . . . .
C(6) Mo(1) C(4) N(4) -141.9(19) ? . . . 1_655
C(4) Mo(1) C(7) N(7) 104(2) ? . . . .
C(7) Mo(1) C(4) N(4) -79.5(19) ? . . . 1_655
C(5) Mo(1) C(6) N(6) -53(3) ? . . . .
C(6) Mo(1) C(5) N(5) 151(2) ? . . . .
C(5) Mo(1) C(7) N(7) -20(2) ? . . . .
C(7) Mo(1) C(5) N(5) -22(2) ? . . . .
C(6) Mo(1) C(7) N(7) 166(2) ? . . . .
C(7) Mo(1) C(6) N(6) 124(3) ? . . . .
O(2) Mn(1) N(2) C(2) -31.86(19) ? . . . 4_465
O(2) Mn(1) N(4) C(4) -101.8(7) ? . . . 1_455
O(2) Mn(1) N(6) C(6) -169.2(11) ? . . . .
O(2) Mn(1) N(8) C(8) -126.38(12) ? . . . .
O(2) Mn(1) N(8) C(11) 59.75(13) ? . . . .
O(2) Mn(1) N(11) C(12) -56.53(15) ? . . . .
O(2) Mn(1) N(11) C(13) 125.97(11) ? . . . .
N(2) Mn(1) N(4) C(4) -179.0(6) ? . . . 1_455
N(4) Mn(1) N(2) C(2) 141.12(19) ? . . . 4_465
N(2) Mn(1) N(6) C(6) -162.0(10) ? . . . .
N(6) Mn(1) N(2) C(2) -39.1(3) ? . . . 4_465
N(2) Mn(1) N(8) C(8) 152.62(12) ? . . . .
N(2) Mn(1) N(8) C(11) -21.25(13) ? . . . .
N(8) Mn(1) N(2) C(2) 57.88(19) ? . . . 4_465
N(2) Mn(1) N(11) C(12) 25.66(15) ? . . . .
N(2) Mn(1) N(11) C(13) -151.84(11) ? . . . .
N(11) Mn(1) N(2) C(2) -133.73(19) ? . . . 4_465
N(4) Mn(1) N(6) C(6) 17.8(11) ? . . . .
N(6) Mn(1) N(4) C(4) 1.1(7) ? . . . 1_455
N(4) Mn(1) N(8) C(8) 55.27(12) ? . . . .
N(4) Mn(1) N(8) C(11) -118.60(13) ? . . . .
N(8) Mn(1) N(4) C(4) -88.3(6) ? . . . 1_455
N(4) Mn(1) N(11) C(12) 122.58(15) ? . . . .
N(4) Mn(1) N(11) C(13) -54.91(11) ? . . . .
N(11) Mn(1) N(4) C(4) 85.2(6) ? . . . 1_455
N(6) Mn(1) N(8) C(8) -41.04(12) ? . . . .
N(6) Mn(1) N(8) C(11) 145.09(13) ? . . . .
N(8) Mn(1) N(6) C(6) 100.8(11) ? . . . .
N(6) Mn(1) N(11) C(12) -140.56(15) ? . . . .
N(6) Mn(1) N(11) C(13) 41.94(11) ? . . . .
N(11) Mn(1) N(6) C(6) -66.0(11) ? . . . .
N(8) Mn(1) N(11) C(12) 149.96(19) ? . . . .
N(8) Mn(1) N(11) C(13) -27.5(2) ? . . . .
N(11) Mn(1) N(8) C(8) 27.8(2) ? . . . .
N(11) Mn(1) N(8) C(11) -146.04(19) ? . . . .
N(1) Mn(2) N(7) C(7) 133.1(4) ? . . . .
N(7) Mn(2) N(1) C(1) 85.0(6) ? . . . 3_675
N(1) Mn(2) N(7) C(7) 46.9(4) ? . . 3_575 3_575
N(7) Mn(2) N(1) C(1) -95.0(6) ? 3_575 . . 3_675
N(1) Mn(2) N(10) C(13) -136.91(12) ? . . . .
N(1) Mn(2) N(10) C(14) 45.51(14) ? . . . .
N(10) Mn(2) N(1) C(1) 175.0(6) ? . . . 3_675
N(1) Mn(2) N(10) C(13) -43.09(12) ? . . 3_575 3_575
N(1) Mn(2) N(10) C(14) 134.49(14) ? . . 3_575 3_575
N(10) Mn(2) N(1) C(1) -5.0(6) ? 3_575 . . 3_675
N(1) Mn(2) N(7) C(7) -46.9(4) ? 3_575 . . .
N(1) Mn(2) N(7) C(7) -133.1(4) ? 3_575 . 3_575 3_575
N(1) Mn(2) N(10) C(13) 43.09(12) ? 3_575 . . .
N(1) Mn(2) N(10) C(14) -134.49(14) ? 3_575 . . .
N(1) Mn(2) N(10) C(13) 136.91(12) ? 3_575 . 3_575 3_575
N(1) Mn(2) N(10) C(14) -45.51(14) ? 3_575 . 3_575 3_575
N(7) Mn(2) N(10) C(13) -43.86(12) ? . . . .
N(7) Mn(2) N(10) C(14) 138.56(14) ? . . . .
N(10) Mn(2) N(7) C(7) 39.9(4) ? . . . .
N(7) Mn(2) N(10) C(13) -136.14(12) ? . . 3_575 3_575
N(7) Mn(2) N(10) C(14) 41.44(14) ? . . 3_575 3_575
N(10) Mn(2) N(7) C(7) -140.1(4) ? 3_575 . . .
N(7) Mn(2) N(10) C(13) 136.14(12) ? 3_575 . . .
N(7) Mn(2) N(10) C(14) -41.44(14) ? 3_575 . . .
N(10) Mn(2) N(7) C(7) 140.1(4) ? . . 3_575 3_575
N(7) Mn(2) N(10) C(13) 43.86(12) ? 3_575 . 3_575 3_575
N(7) Mn(2) N(10) C(14) -138.56(14) ? 3_575 . 3_575 3_575
N(10) Mn(2) N(7) C(7) -39.9(4) ? 3_575 . 3_575 3_575
O(1) Mn(3) N(3) C(3) -165.4(2) ? . . . 1_655
O(1) Mn(3) N(5) C(5) -145.5(12) ? . . . .
O(1) Mn(3) N(5) C(5) -34.5(12) ? . . 3_765 3_765
O(1) Mn(3) N(3) C(3) 14.6(2) ? 3_765 . . 1_655
O(1) Mn(3) N(5) C(5) 34.5(12) ? 3_765 . . .
O(1) Mn(3) N(5) C(5) 145.5(12) ? 3_765 . 3_765 3_765
N(3) Mn(3) N(5) C(5) 122.8(12) ? . . . .
N(5) Mn(3) N(3) C(3) -75.0(2) ? . . . 1_655
N(3) Mn(3) N(5) C(5) 57.2(12) ? . . 3_765 3_765
N(5) Mn(3) N(3) C(3) 105.0(2) ? 3_765 . . 1_655
N(3) Mn(3) N(5) C(5) -57.2(12) ? 3_765 . . .
N(3) Mn(3) N(5) C(5) -122.8(12) ? 3_765 . 3_765 3_765
Mn(2) N(1) C(1) Mo(1) -54(2) ? . . 3_675 3_675
Mn(1) N(2) C(2) Mo(1) 63.2(17) ? . . 4_465 4_465
Mn(3) N(3) C(3) Mo(1) -6.1(16) ? . . 1_655 1_655
Mn(1) N(4) C(4) Mo(1) -39(2) ? . . 1_455 1_455
Mn(3) N(5) C(5) Mo(1) 2(3) ? . . . .
Mn(1) N(6) C(6) Mo(1) -85(3) ? . . . .
Mn(2) N(7) C(7) Mo(1) 178(2) ? . . . .
Mn(1) N(8) C(8) N(9) -175.04(13) ? . . . .
Mn(1) N(8) C(11) C(10) 175.11(12) ? . . . .
C(8) N(8) C(11) C(10) 1.2(2) ? . . . .
C(11) N(8) C(8) N(9) -0.6(2) ? . . . .
C(8) N(9) C(9) C(10) 1.1(2) ? . . . .
C(9) N(9) C(8) N(8) -0.5(2) ? . . . .
Mn(2) N(10) C(13) N(11) -178.55(13) ? . . . .
Mn(2) N(10) C(14) C(15) 177.14(13) ? . . . .
C(13) N(10) C(14) C(15) -0.5(2) ? . . . .
C(14) N(10) C(13) N(11) -0.7(2) ? . . . .
Mn(1) N(11) C(12) C(15) -177.49(13) ? . . . .
Mn(1) N(11) C(13) N(10) 178.82(13) ? . . . .
C(12) N(11) C(13) N(10) 1.0(2) ? . . . .
C(13) N(11) C(12) C(15) -0.05(18) ? . . . .
N(9) C(9) C(10) C(11) -0.6(2) ? . . . .
C(9) C(10) C(11) N(8) -0.6(2) ? . . . .
N(11) C(12) C(15) C(14) -1.0(2) ? . . . .
N(10) C(14) C(15) C(12) 1.3(2) ? . . . .
